data_4129878
loop_
_publ_author_name
'Wei, Junnian'
'Zhang, Yongliang'
'Chi, Yue'
'Liu, Liang'
'Zhang, Wen-Xiong'
'Xi, Zhenfeng'

_publ_section_title
;
 Aromatic Dicupra[10]annulenes.
;
_journal_issue 1
_journal_name_full 'Journal of the American Chemical Society'
_journal_page_first 60
_journal_page_last 63
_journal_paper_doi 10.1021/jacs.5b11317
_journal_volume 138
_journal_year 2016
_chemical_formula_moiety 'C40 H80 Cu2 Li4 O4 Si4'
_chemical_formula_sum 'C40 H80 Cu2 Li4 O4 Si4'
_chemical_formula_weight 892.24
_space_group_crystal_system tetragonal
_space_group_IT_number 118
_space_group_name_Hall 'P -4 -2n'
_space_group_name_H-M_alt 'P -4 n 2'
_atom_sites_solution_hydrogens geom
_atom_sites_solution_primary direct
_audit_creation_date 2014-05-17
_audit_creation_method
;
Olex2 1.2-beta
(compiled 2014.03.20 svn.r2914 for OlexSys, GUI svn.r4816)
;
_cell_angle_alpha 90
_cell_angle_beta 90
_cell_angle_gamma 90
_cell_formula_units_Z 2
_cell_length_a 14.2938(3)
_cell_length_b 14.2938(3)
_cell_length_c 12.2777(3)
_cell_measurement_reflns_used 8796
_cell_measurement_temperature 100.02(13)
_cell_measurement_theta_max 28.5780
_cell_measurement_theta_min 3.1890
_cell_volume 2508.49(10)
_computing_cell_refinement
;
CrysAlisPro, Agilent Technologies,
Version 1.171.36.32 (release 02-08-2013 CrysAlis171 .NET)
(compiled Aug  2 2013,16:46:58)
;
_computing_data_collection
;
CrysAlisPro, Agilent Technologies,
Version 1.171.36.32 (release 02-08-2013 CrysAlis171 .NET)
(compiled Aug  2 2013,16:46:58)
;
_computing_data_reduction
;
CrysAlisPro, Agilent Technologies,
Version 1.171.36.32 (release 02-08-2013 CrysAlis171 .NET)
(compiled Aug  2 2013,16:46:58)
;
_computing_molecular_graphics 'Olex2 (Dolomanov et al., 2009)'
_computing_publication_material 'Olex2 (Dolomanov et al., 2009)'
_computing_structure_refinement 'ShelXL (Sheldrick, 2008)'
_computing_structure_solution 'ShelXS (Sheldrick, 2008)'
_diffrn_ambient_temperature 100.02(13)
_diffrn_detector_area_resol_mean 10.3914
_diffrn_measured_fraction_theta_full 0.997
_diffrn_measured_fraction_theta_max 0.997
_diffrn_measurement_device_type 'SuperNova, Dual, Cu at zero, Atlas'
_diffrn_measurement_method '\w scans'
_diffrn_orient_matrix_UB_11 0.0356538000
_diffrn_orient_matrix_UB_12 -0.0323722000
_diffrn_orient_matrix_UB_13 -0.0137481000
_diffrn_orient_matrix_UB_21 0.0144682000
_diffrn_orient_matrix_UB_22 -0.0014112000
_diffrn_orient_matrix_UB_23 0.0552862000
_diffrn_orient_matrix_UB_31 -0.0314070000
_diffrn_orient_matrix_UB_32 -0.0375015000
_diffrn_orient_matrix_UB_33 0.0097072000
_diffrn_radiation_monochromator mirror
_diffrn_radiation_type MoK\a
_diffrn_radiation_wavelength 0.71073
_diffrn_reflns_av_R_equivalents 0.0375
_diffrn_reflns_av_unetI/netI 0.0237
_diffrn_reflns_Laue_measured_fraction_full 0.997
_diffrn_reflns_Laue_measured_fraction_max 0.997
_diffrn_reflns_limit_h_max 16
_diffrn_reflns_limit_h_min -17
_diffrn_reflns_limit_k_max 17
_diffrn_reflns_limit_k_min -13
_diffrn_reflns_limit_l_max 15
_diffrn_reflns_limit_l_min -15
_diffrn_reflns_number 16141
_diffrn_reflns_point_group_measured_fraction_full 0.998
_diffrn_reflns_point_group_measured_fraction_max 0.998
_diffrn_reflns_theta_full 25.242
_diffrn_reflns_theta_max 26.012
_diffrn_reflns_theta_min 3.187
_diffrn_source 'SuperNova (Mo) X-ray Source'
_exptl_absorpt_coefficient_mu 0.977
_exptl_absorpt_correction_T_max 1.00000
_exptl_absorpt_correction_T_min 0.76755
_exptl_absorpt_correction_type multi-scan
_exptl_absorpt_process_details
;
CrysAlisPro, Agilent Technologies,
Version 1.171.36.32 (release 02-08-2013 CrysAlis171 .NET)
(compiled Aug  2 2013,16:46:58)
Empirical absorption correction using spherical harmonics,
 implemented in SCALE3 ABSPACK scaling algorithm.
;
_exptl_crystal_colour 'metallic dark red'
_exptl_crystal_colour_lustre metallic
_exptl_crystal_colour_modifier dark
_exptl_crystal_colour_primary red
_exptl_crystal_density_diffrn 1.181
_exptl_crystal_description block
_exptl_crystal_F_000 956
_exptl_crystal_size_max 0.1
_exptl_crystal_size_mid 0.1
_exptl_crystal_size_min 0.05
_refine_diff_density_max 0.320
_refine_diff_density_min -0.212
_refine_diff_density_rms 0.050
_refine_ls_abs_structure_details
;
 Flack x determined using 970 quotients [(I+)-(I-)]/[(I+)+(I-)]
 (Parsons, Flack and Wagner, Acta Cryst. B69 (2013) 249-259).
;
_refine_ls_abs_structure_Flack -0.010(7)
_refine_ls_extinction_method none
_refine_ls_goodness_of_fit_ref 1.077
_refine_ls_hydrogen_treatment constr
_refine_ls_matrix_type full
_refine_ls_number_parameters 137
_refine_ls_number_reflns 2477
_refine_ls_number_restraints 0
_refine_ls_restrained_S_all 1.077
_refine_ls_R_factor_all 0.0316
_refine_ls_R_factor_gt 0.0264
_refine_ls_shift/su_max 0.001
_refine_ls_shift/su_mean 0.000
_refine_ls_structure_factor_coef Fsqd
_refine_ls_weighting_details 'w=1/[\s^2^(Fo^2^)+(0.0310P)^2^+1.2644P] where P=(Fo^2^+2Fc^2^)/3'
_refine_ls_weighting_scheme calc
_refine_ls_wR_factor_gt 0.0635
_refine_ls_wR_factor_ref 0.0667
_reflns_Friedel_coverage 0.805
_reflns_Friedel_fraction_full 0.999
_reflns_Friedel_fraction_max 0.999
_reflns_number_gt 2277
_reflns_number_total 2477
_reflns_threshold_expression 'I > 2\s(I)'
_cod_data_source_file ja5b11317_si_002.cif
_cod_data_source_block 14apr29f
_cod_original_cell_volume 2508.48(11)
_cod_database_code 4129878
_shelxl_version_number 2014-3
_chemical_oxdiff_formula 'C30 H14 Si2 Li2 Cu2 O2'
_shelx_space_group_comment
;
The symmetry employed for this shelxl refinement is uniquely defined
by the following loop, which should always be used as a source of
symmetry information in preference to the above space-group names.
They are only intended as comments.
;
_reflns_odcompleteness_completeness 99.60
_reflns_odcompleteness_iscentric 1
_reflns_odcompleteness_theta 25.97
_olex2_refinement_description
;
1. Fixed Uiso
 At 1.2 times of:
  All C(H,H) groups, All C(H,H,H,H) groups
 At 1.5 times of:
  All C(H,H,H) groups
2. Others
 Sof(H9BC)=Sof(H9BD)=Sof(C10A)=Sof(H10A)=Sof(H10B)=1-FVAR(1)
 Sof(H9AA)=Sof(H9AB)=Sof(C10B)=Sof(H10C)=Sof(H10D)=FVAR(1)
3.a Secondary CH2 refined with riding coordinates:
 C7(H7A,H7B), C8(H8A,H8B), C9(H9AA,H9AB), C9(H9BC,H9BD), C10A(H10A,H10B),
 C10B(H10C,H10D)
3.b Idealised Me refined as rotating group:
 C3(H3A,H3B,H3C), C4(H4A,H4B,H4C), C5(H5A,H5B,H5C), C6(H6A,H6B,H6C)
;

loop_
_space_group_symop_operation_xyz
'x, y, z'
'y, -x, -z'
'-x, -y, z'
'-y, x, -z'
'y+1/2, x+1/2, -z+1/2'
'-y+1/2, -x+1/2, -z+1/2'
'-x+1/2, y+1/2, z+1/2'
'x+1/2, -y+1/2, z+1/2'

loop_
_atom_site_label
_atom_site_type_symbol
_atom_site_fract_x
_atom_site_fract_y
_atom_site_fract_z
_atom_site_U_iso_or_equiv
_atom_site_adp_type
_atom_site_occupancy
_atom_site_site_symmetry_order
_atom_site_calc_flag
_atom_site_refinement_flags_posn
_atom_site_refinement_flags_adp
_atom_site_refinement_flags_occupancy
_atom_site_disorder_assembly
_atom_site_disorder_group
Cu1 Cu 0.93925(2) 0.43925(2) 0.2500 0.01388(14) Uani 1 2 d S T P . .
Si1 Si 0.94633(6) 0.24766(6) 0.35881(8) 0.0173(2) Uani 1 1 d . . . . .
O1 O 0.8267(2) 0.56558(19) 0.5109(2) 0.0337(6) Uani 1 1 d . . . . .
C1 C 1.0185(2) 0.3348(2) 0.2832(2) 0.0160(7) Uani 1 1 d . . . . .
C2 C 1.1150(2) 0.3163(2) 0.2697(2) 0.0161(6) Uani 1 1 d . . . . .
C3 C 1.1556(2) 0.2186(2) 0.2941(3) 0.0268(8) Uani 1 1 d . . . . .
H3A H 1.1878 0.1956 0.2309 0.040 Uiso 1 1 calc GR . . . .
H3B H 1.1058 0.1766 0.3127 0.040 Uiso 1 1 calc GR . . . .
H3C H 1.1987 0.2229 0.3539 0.040 Uiso 1 1 calc GR . . . .
C4 C 0.9243(3) 0.1357(2) 0.2807(3) 0.0307(9) Uani 1 1 d . . . . .
H4A H 0.8941 0.1500 0.2129 0.046 Uiso 1 1 calc GR . . . .
H4B H 0.8849 0.0952 0.3230 0.046 Uiso 1 1 calc GR . . . .
H4C H 0.9828 0.1050 0.2665 0.046 Uiso 1 1 calc GR . . . .
C5 C 0.9996(3) 0.2156(3) 0.4950(3) 0.0312(8) Uani 1 1 d . . . . .
H5A H 1.0620 0.1927 0.4841 0.047 Uiso 1 1 calc GR . . . .
H5B H 0.9624 0.1679 0.5290 0.047 Uiso 1 1 calc GR . . . .
H5C H 1.0013 0.2699 0.5409 0.047 Uiso 1 1 calc GR . . . .
C6 C 0.8276(3) 0.2910(3) 0.3995(3) 0.0316(9) Uani 1 1 d . . . . .
H6A H 0.8342 0.3426 0.4489 0.047 Uiso 1 1 calc GR . . . .
H6B H 0.7937 0.2414 0.4346 0.047 Uiso 1 1 calc GR . . . .
H6C H 0.7941 0.3110 0.3359 0.047 Uiso 1 1 calc GR . . . .
C7 C 0.7282(3) 0.5516(3) 0.5102(3) 0.0382(10) Uani 1 1 d . . . . .
H7A H 0.7073 0.5289 0.4398 0.046 Uiso 1 1 calc R . . . .
H7B H 0.6955 0.6093 0.5269 0.046 Uiso 1 1 calc R . . . .
C8 C 0.7113(3) 0.4784(3) 0.5985(3) 0.0390(10) Uani 1 1 d . . . . .
H8A H 0.7140 0.4156 0.5689 0.047 Uiso 1 1 calc R . . . .
H8B H 0.6512 0.4877 0.6336 0.047 Uiso 1 1 calc R . . . .
C9 C 0.7920(3) 0.4961(4) 0.6779(4) 0.0542(13) Uani 1 1 d . . . . .
H9AA H 0.7691 0.5183 0.7476 0.065 Uiso 0.52(3) 1 calc R . . A 1
H9AB H 0.8287 0.4398 0.6891 0.065 Uiso 0.52(3) 1 calc R . . A 1
H9BC H 0.7766 0.5469 0.7271 0.065 Uiso 0.48(3) 1 calc R . . A 2
H9BD H 0.8046 0.4404 0.7206 0.065 Uiso 0.48(3) 1 calc R . . A 2
C10A C 0.8730(9) 0.5204(14) 0.6121(8) 0.037(3) Uani 0.48(3) 1 d . . . A 2
H10A H 0.9089 0.4653 0.5925 0.044 Uiso 0.48(3) 1 calc R . . A 2
H10B H 0.9134 0.5644 0.6496 0.044 Uiso 0.48(3) 1 calc R . . A 2
C10B C 0.8473(10) 0.5692(13) 0.6213(7) 0.039(4) Uani 0.52(3) 1 d . . . A 1
H10C H 0.8317 0.6304 0.6502 0.047 Uiso 0.52(3) 1 calc R . . A 1
H10D H 0.9136 0.5585 0.6327 0.047 Uiso 0.52(3) 1 calc R . . A 1
Li1 Li 0.8927(4) 0.5629(4) 0.3770(4) 0.0209(13) Uani 1 1 d . . . . .

loop_
_atom_site_aniso_label
_atom_site_aniso_U_11
_atom_site_aniso_U_22
_atom_site_aniso_U_33
_atom_site_aniso_U_23
_atom_site_aniso_U_13
_atom_site_aniso_U_12
Cu1 0.01394(17) 0.01394(17) 0.0138(2) 0.00113(17) -0.00113(17) 0.00053(19)
Si1 0.0210(4) 0.0157(4) 0.0151(4) 0.0020(3) -0.0011(4) -0.0008(4)
O1 0.0401(16) 0.0465(17) 0.0145(11) -0.0030(11) 0.0058(11) -0.0118(12)
C1 0.0227(16) 0.0137(15) 0.0116(15) -0.0007(11) -0.0039(12) -0.0013(13)
C2 0.0235(16) 0.0145(15) 0.0102(15) 0.0005(11) -0.0027(12) 0.0026(12)
C3 0.0252(19) 0.0207(18) 0.0344(18) 0.0045(14) 0.0031(15) 0.0053(14)
C4 0.043(2) 0.0216(18) 0.028(2) 0.0015(14) 0.0012(15) -0.0083(15)
C5 0.032(2) 0.039(2) 0.0229(16) 0.0089(16) -0.0039(16) -0.0044(18)
C6 0.0271(19) 0.034(2) 0.0335(19) 0.0145(16) 0.0089(15) 0.0018(17)
C7 0.037(2) 0.050(3) 0.027(2) 0.0008(19) 0.0077(18) -0.002(2)
C8 0.042(2) 0.030(2) 0.045(2) -0.0027(18) 0.017(2) -0.0050(18)
C9 0.054(3) 0.066(3) 0.042(2) 0.022(2) 0.001(2) -0.003(3)
C10A 0.047(7) 0.043(8) 0.020(4) 0.000(5) 0.003(4) -0.009(5)
C10B 0.053(7) 0.052(8) 0.010(4) -0.002(4) 0.000(4) -0.010(6)
Li1 0.025(3) 0.021(3) 0.017(3) 0.000(2) 0.003(2) 0.001(2)

loop_
_atom_type_symbol
_atom_type_description
_atom_type_scat_dispersion_real
_atom_type_scat_dispersion_imag
_atom_type_scat_source
C C 0.0033 0.0016 'International Tables Vol C Tables 4.2.6.8 and 6.1.1.4'
H H 0.0000 0.0000 'International Tables Vol C Tables 4.2.6.8 and 6.1.1.4'
Cu Cu 0.3201 1.2651 'International Tables Vol C Tables 4.2.6.8 and 6.1.1.4'
O O 0.0106 0.0060 'International Tables Vol C Tables 4.2.6.8 and 6.1.1.4'
Si Si 0.0817 0.0704 'International Tables Vol C Tables 4.2.6.8 and 6.1.1.4'
Li Li -0.0003 0.0001 'International Tables Vol C Tables 4.2.6.8 and 6.1.1.4'

loop_
_geom_angle_atom_site_label_1
_geom_angle_atom_site_label_2
_geom_angle_atom_site_label_3
_geom_angle
_geom_angle_site_symmetry_1
_geom_angle_site_symmetry_3
Cu1 Cu1 Li1 54.18(10) 3_765 3_765
Cu1 Cu1 Li1 54.18(10) 3_765 6_665
C1 Cu1 Cu1 97.64(9) . 3_765
C1 Cu1 Cu1 97.64(9) 5_545 3_765
C1 Cu1 C1 164.73(19) . 5_545
C1 Cu1 Li1 125.94(16) 5_545 5_545
C1 Cu1 Li1 59.85(16) 5_545 .
C1 Cu1 Li1 51.71(14) . 3_765
C1 Cu1 Li1 140.82(14) 5_545 3_765
C1 Cu1 Li1 51.71(14) 5_545 6_665
C1 Cu1 Li1 140.82(14) . 6_665
C1 Cu1 Li1 125.94(16) . .
C1 Cu1 Li1 59.85(16) . 5_545
Li1 Cu1 Cu1 71.43(14) 5_545 3_765
Li1 Cu1 Cu1 71.43(14) . 3_765
Li1 Cu1 Li1 74.8(2) 5_545 3_765
Li1 Cu1 Li1 142.9(3) 5_545 .
Li1 Cu1 Li1 74.8(2) . 6_665
Li1 Cu1 Li1 83.6(2) . 3_765
Li1 Cu1 Li1 83.6(2) 5_545 6_665
Li1 Cu1 Li1 108.4(2) 3_765 6_665
C1 Si1 C4 113.87(14) . .
C1 Si1 C5 112.27(15) . .
C1 Si1 C6 114.40(15) . .
C4 Si1 C5 108.03(17) . .
C6 Si1 C4 105.31(18) . .
C6 Si1 C5 102.02(17) . .
C7 O1 C10A 111.6(5) . .
C7 O1 Li1 119.0(3) . .
C10A O1 Li1 118.4(6) . .
C10B O1 C7 102.8(6) . .
C10B O1 Li1 137.9(7) . .
Cu1 C1 Li1 72.01(17) . 5_545
Cu1 C1 Li1 86.34(18) . 3_765
Si1 C1 Cu1 107.40(16) . .
Si1 C1 Li1 119.39(19) . 3_765
Si1 C1 Li1 147.8(2) . 5_545
C2 C1 Cu1 134.1(2) . .
C2 C1 Si1 118.2(2) . .
C2 C1 Li1 68.4(2) . 3_765
C2 C1 Li1 71.8(2) . 5_545
Li1 C1 Li1 92.8(2) 5_545 3_765
C1 C2 C2 124.41(17) . 6_665
C1 C2 C3 120.9(3) . .
C1 C2 Li1 71.2(2) . 5_545
C1 C2 Li1 74.4(2) . 3_765
C2 C2 C3 114.65(17) 6_665 .
C2 C2 Li1 68.4(2) 6_665 5_545
C2 C2 Li1 72.7(2) 6_665 3_765
C3 C2 Li1 136.5(3) . 5_545
C3 C2 Li1 128.3(3) . 3_765
Li1 C2 Li1 94.8(3) 3_765 5_545
O1 C7 C8 104.4(3) . .
C7 C8 C9 102.7(3) . .
C10A C9 C8 106.6(5) . .
C10B C9 C8 102.7(5) . .
C9 C10A O1 101.8(8) . .
O1 C10B C9 108.5(7) . .
Cu1 Li1 Cu1 54.39(11) . 3_765
Cu1 Li1 Li1 46.77(12) 3_765 6_665
Cu1 Li1 Li1 58.40(14) . 6_665
O1 Li1 Cu1 152.8(3) . 3_765
O1 Li1 Cu1 134.5(3) . .
O1 Li1 C1 125.9(3) . 5_545
O1 Li1 C1 135.3(3) . 3_765
O1 Li1 C2 119.0(3) . 3_765
O1 Li1 C2 116.7(3) . 5_545
O1 Li1 Li1 157.9(2) . 6_665
C1 Li1 Cu1 41.95(12) 3_765 3_765
C1 Li1 Cu1 89.4(2) 3_765 .
C1 Li1 Cu1 48.14(13) 5_545 .
C1 Li1 Cu1 80.09(18) 5_545 3_765
C1 Li1 C1 86.7(2) 5_545 3_765
C1 Li1 C2 36.97(15) 5_545 5_545
C1 Li1 Li1 43.89(15) 5_545 6_665
C1 Li1 Li1 43.27(15) 3_765 6_665
C2 Li1 Cu1 73.82(18) 3_765 3_765
C2 Li1 Cu1 88.57(19) 5_545 3_765
C2 Li1 Cu1 81.96(18) 5_545 .
C2 Li1 Cu1 101.6(2) 3_765 .
C2 Li1 C1 70.9(2) 3_765 5_545
C2 Li1 C1 37.21(15) 3_765 3_765
C2 Li1 C1 69.34(19) 5_545 3_765
C2 Li1 C2 38.93(18) 3_765 5_545
C2 Li1 Li1 41.91(15) 5_545 6_665
C2 Li1 Li1 43.32(16) 3_765 6_665

loop_
_geom_bond_atom_site_label_1
_geom_bond_atom_site_label_2
_geom_bond_distance
_geom_bond_site_symmetry_2
Cu1 Cu1 2.4560(9) 3_765
Cu1 C1 1.918(3) .
Cu1 C1 1.918(3) 5_545
Cu1 Li1 2.864(6) 6_665
Cu1 Li1 2.864(6) 3_765
Cu1 Li1 2.449(5) 5_545
Cu1 Li1 2.449(5) .
Si1 C1 1.865(3) .
Si1 C4 1.893(4) .
Si1 C5 1.893(4) .
Si1 C6 1.875(4) .
O1 C7 1.423(5) .
O1 C10A 1.549(12) .
O1 C10B 1.388(8) .
O1 Li1 1.895(6) .
C1 C2 1.415(5) .
C1 Li1 2.227(6) 5_545
C1 Li1 2.252(6) 3_765
C2 C2 1.470(6) 6_665
C2 C3 1.541(4) .
C2 Li1 2.175(6) 3_765
C2 Li1 2.234(6) 5_545
C7 C8 1.526(5) .
C8 C9 1.530(6) .
C9 C10A 1.454(12) .
C9 C10B 1.484(12) .
Li1 Cu1 2.864(6) 3_765
Li1 C1 2.252(6) 3_765
Li1 C1 2.227(6) 5_545
Li1 C2 2.175(6) 3_765
Li1 C2 2.234(6) 5_545
Li1 Li1 3.245(11) 6_665
